data_1549771
loop_
_publ_author_name
'Chen, Shi-Ming'
'Xiong, Jin'
'Zhang, Yi-Quan'
'Yuan, Qiong'
'Wang, Bing-Wu'
'Gao, Song'

_publ_section_title
;
 A soft phosphorus atom to &quot;harden&quot; an erbium(iii) single-ion
 magnet.
;
_journal_issue 38
_journal_name_full 'Chemical science'
_journal_page_first 7540
_journal_page_last 7545
_journal_paper_doi 10.1039/c8sc01626g
_journal_volume 9
_journal_year 2018
_chemical_formula_moiety 'C12 H24 P Si2 Y, C8 H8'
_chemical_formula_sum 'C20 H32 P Si2 Y'
_chemical_formula_weight 448.51
_space_group_crystal_system monoclinic
_space_group_IT_number 14
_space_group_name_Hall '-P 2ybc'
_space_group_name_H-M_alt 'P 1 21/c 1'
_symmetry_space_group_name_Hall '-P 2ybc'
_symmetry_space_group_name_H-M 'P 1 21/c 1'
_atom_sites_solution_hydrogens geom
_atom_sites_solution_primary iterative
_audit_creation_date 2017-06-07
_audit_creation_method
;
Olex2 1.2
(compiled 2016.09.09 svn.r3337 for OlexSys, GUI svn.r5227)
;
_audit_update_record
;
2018-04-10 deposited with the CCDC.
2018-08-01 downloaded from the CCDC.
;
_cell_angle_alpha 90
_cell_angle_beta 95.180(4)
_cell_angle_gamma 90
_cell_formula_units_Z 4
_cell_length_a 15.2388(7)
_cell_length_b 10.8568(5)
_cell_length_c 14.2170(8)
_cell_measurement_reflns_used 8024
_cell_measurement_temperature 179.9(3)
_cell_measurement_theta_max 27.1120
_cell_measurement_theta_min 3.7930
_cell_volume 2342.5(2)
_computing_cell_refinement 'CrysAlisPro 1.171.39.16b (Rigaku OD, 2015)'
_computing_data_collection 'CrysAlisPro 1.171.39.16b (Rigaku OD, 2015)'
_computing_data_reduction 'CrysAlisPro 1.171.39.16b (Rigaku OD, 2015)'
_computing_molecular_graphics 'Olex2 (Dolomanov et al., 2009)'
_computing_publication_material 'Olex2 (Dolomanov et al., 2009)'
_computing_structure_refinement 'ShelXL (Sheldrick, 2015)'
_computing_structure_solution
;
Superflip (Palatinus & Chapuis, 2007;Palatinus & van der Lee, 2008;
Palatinus et al., 2012)
;
_diffrn_ambient_environment N~2~
_diffrn_ambient_temperature 179.9(3)
_diffrn_detector 'CCD plate'
_diffrn_measured_fraction_theta_full 0.997
_diffrn_measured_fraction_theta_max 0.898
_diffrn_measurement_details
;
List of Runs (angles in degrees, time in seconds):

  # Type    Start    End  Width  t~exp~   \w     \q     \k     \f   Frames
#--------------------------------------------------------------------------
  1  \w     23.00  88.00   0.50    2.00    --   -1.70  19.00 -30.00  130
  2  \w      5.00  87.00   0.50    2.00    --   -1.70  57.00-120.00  164
  3  \w      0.00  28.00   0.50    2.00    --   -1.70 -77.00  30.00   56
  4  \w    -19.00   6.00   0.50    2.00    --   -1.70 -82.00 120.00   50
  5  \w    -31.00  30.00   0.50    2.00    --   -1.70 -82.00 -90.00  122
  6  \w    -20.00   6.00   0.50    2.00    --   -1.70 -82.00-150.00   52
  7  \w     -1.00  30.00   0.50    2.00    --   -1.70 -82.00-180.00   62
  8  \w    -18.00  48.00   0.50    2.00    --   -1.70  37.00  60.00  132
  9  \w     66.00  91.00   0.50    2.00    --    1.90  57.00-120.00   50
 10  \w    -20.00  12.00   0.50    2.00    --    1.90  57.00-120.00   64
 11  \w    -30.00  31.00   0.50    2.00    --    1.90 -82.00-120.00  122
 12  \w     42.00  67.00   0.50    2.00    --    1.90  19.00   0.00   50
;
_diffrn_measurement_device 'four-circle diffractometer'
_diffrn_measurement_device_type 'XtaLAB Pro: Kappa single'
_diffrn_measurement_method '\w scans'
_diffrn_orient_matrix_type 'CrysAlisPro convention (1999,Acta A55,543-557)'
_diffrn_orient_matrix_UB_11 0.0261723000
_diffrn_orient_matrix_UB_12 -0.0480960000
_diffrn_orient_matrix_UB_13 0.0214709000
_diffrn_orient_matrix_UB_21 -0.0246601000
_diffrn_orient_matrix_UB_22 0.0023208000
_diffrn_orient_matrix_UB_23 0.0399499000
_diffrn_orient_matrix_UB_31 -0.0298571000
_diffrn_orient_matrix_UB_32 -0.0441638000
_diffrn_orient_matrix_UB_33 -0.0212571000
_diffrn_radiation_monochromator graphite
_diffrn_radiation_probe x-ray
_diffrn_radiation_type MoK\a
_diffrn_radiation_wavelength 0.710
_diffrn_reflns_av_R_equivalents 0.0632
_diffrn_reflns_av_unetI/netI 0.0449
_diffrn_reflns_Laue_measured_fraction_full 0.997
_diffrn_reflns_Laue_measured_fraction_max 0.898
_diffrn_reflns_limit_h_max 21
_diffrn_reflns_limit_h_min -20
_diffrn_reflns_limit_k_max 14
_diffrn_reflns_limit_k_min -14
_diffrn_reflns_limit_l_max 19
_diffrn_reflns_limit_l_min -19
_diffrn_reflns_number 47306
_diffrn_reflns_point_group_measured_fraction_full 0.997
_diffrn_reflns_point_group_measured_fraction_max 0.898
_diffrn_reflns_theta_full 25.214
_diffrn_reflns_theta_max 30.282
_diffrn_reflns_theta_min 3.589
_diffrn_source 'fine-focus sealed X-ray tube'
_diffrn_source_type 'Enhance (Mo) X-ray Source'
_exptl_absorpt_coefficient_mu 2.660
_exptl_absorpt_correction_T_max 1.00000
_exptl_absorpt_correction_T_min 0.85724
_exptl_absorpt_correction_type multi-scan
_exptl_absorpt_process_details
;
CrysAlisPro 1.171.39.16b (Rigaku Oxford Diffraction, 2015)
Empirical absorption correction using spherical harmonics,
 implemented in SCALE3 ABSPACK scaling algorithm.
;
_exptl_crystal_colour 'clear light yellow'
_exptl_crystal_colour_lustre clear
_exptl_crystal_colour_modifier light
_exptl_crystal_colour_primary yellow
_exptl_crystal_density_diffrn 1.272
_exptl_crystal_description block
_exptl_crystal_F_000 936
_exptl_crystal_size_max 0.2
_exptl_crystal_size_mid 0.1
_exptl_crystal_size_min 0.1
_refine_diff_density_max 0.356
_refine_diff_density_min -0.258
_refine_diff_density_rms 0.060
_refine_ls_extinction_method none
_refine_ls_goodness_of_fit_ref 1.018
_refine_ls_hydrogen_treatment constr
_refine_ls_matrix_type full
_refine_ls_number_parameters 298
_refine_ls_number_reflns 6315
_refine_ls_number_restraints 328
_refine_ls_restrained_S_all 1.006
_refine_ls_R_factor_all 0.0625
_refine_ls_R_factor_gt 0.0395
_refine_ls_shift/su_max 0.001
_refine_ls_shift/su_mean 0.000
_refine_ls_structure_factor_coef Fsqd
_refine_ls_weighting_details 'w=1/[\s^2^(Fo^2^)+(0.0253P)^2^+1.4404P] where P=(Fo^2^+2Fc^2^)/3'
_refine_ls_weighting_scheme calc
_refine_ls_wR_factor_gt 0.0680
_refine_ls_wR_factor_ref 0.0730
_reflns_Friedel_coverage 0.000
_reflns_number_gt 4926
_reflns_number_total 6315
_reflns_threshold_expression 'I > 2\s(I)'
_cod_data_source_file c8sc01626g2.cif
_cod_data_source_block 2_reducted
_cod_depositor_comments 'Adding full bibliography for 1549767--1549771.cif.'
_cod_database_code 1549771
_shelxl_version_number 2014-3
_chemical_oxdiff_formula 'C20 H32 Si2 P1 Y1'
_shelx_space_group_comment
;
The symmetry employed for this shelxl refinement is uniquely defined
by the following loop, which should always be used as a source of
symmetry information in preference to the above space-group names.
They are only intended as comments.
;
_reflns_odcompleteness_completeness 99.63
_reflns_odcompleteness_iscentric 1
_reflns_odcompleteness_theta 27.42
_olex2_refinement_description
;
1. Fixed Uiso
 At 1.2 times of:
  All C(H) groups
 At 1.5 times of:
  All C(H,H,H) groups
2. Restrained distances
 C1-C2 \\sim C2-C3
 with sigma of 0.015
 C2-C3 \\sim C3-C4
 with sigma of 0.015
 C3-C4 \\sim C4-C5
 with sigma of 0.015
 C4-C5 \\sim C5-C6
 with sigma of 0.015
 C5-C6 \\sim C6-C7
 with sigma of 0.015
 C6-C7 \\sim C7-C8
 with sigma of 0.015
 C7-C8 \\sim C8-C1
 with sigma of 0.015
 C8-C1 \\sim C1-C2
 with sigma of 0.015
 C1B-C2B \\sim C2B-C3B
 with sigma of 0.015
 C2B-C3B \\sim C3B-C4B
 with sigma of 0.015
 C3B-C4B \\sim C4B-C5B
 with sigma of 0.015
 C4B-C5B \\sim C5B-C6B
 with sigma of 0.015
 C5B-C6B \\sim C6B-C7B
 with sigma of 0.015
 C6B-C7B \\sim C7B-C8B
 with sigma of 0.015
 C7B-C8B \\sim C8B-C1B
 with sigma of 0.015
 C8B-C1B \\sim C1B-C2B
 with sigma of 0.015
 C7B-C6B \\sim C5B-C4B
 with sigma of 0.02
 C2-C1 \\sim C7-C6
 with sigma of 0.02
 C8-C1 \\sim C7-C6
 with sigma of 0.015
3. Restrained planarity
 C5, C4, C7, C3, C1, C8, C6, C2
 with sigma of 0.1
 C3B, C2B, C6B, C5B, C7B, C4B, C8B, C1B
 with sigma of 0.1
4. Rigid bond restraints
 C5, C4, C3, C2, C1, C6, C7, C8
 with sigma for 1-2 distances of 0.01 and sigma for 1-3 distances of 0.01
 C4B, C5B, C6B, C7B, C8B, C3B, C2B, C1B
 with sigma for 1-2 distances of 0.01 and sigma for 1-3 distances of 0.01
 C1, C2
 with sigma for 1-2 distances of 0.01 and sigma for 1-3 distances of 0.01
 C2, C3
 with sigma for 1-2 distances of 0.01 and sigma for 1-3 distances of 0.01
 C3, C4
 with sigma for 1-2 distances of 0.01 and sigma for 1-3 distances of 0.01
 C4, C5
 with sigma for 1-2 distances of 0.01 and sigma for 1-3 distances of 0.01
 C5, C6
 with sigma for 1-2 distances of 0.01 and sigma for 1-3 distances of 0.01
 C6, C7
 with sigma for 1-2 distances of 0.01 and sigma for 1-3 distances of 0.01
 C7, C8
 with sigma for 1-2 distances of 0.01 and sigma for 1-3 distances of 0.01
 C8, C1
 with sigma for 1-2 distances of 0.01 and sigma for 1-3 distances of 0.01
 C1B, C2B
 with sigma for 1-2 distances of 0.01 and sigma for 1-3 distances of 0.01
 C2B, C3B
 with sigma for 1-2 distances of 0.01 and sigma for 1-3 distances of 0.01
 C3B, C4B
 with sigma for 1-2 distances of 0.01 and sigma for 1-3 distances of 0.01
 C4B, C5B
 with sigma for 1-2 distances of 0.01 and sigma for 1-3 distances of 0.01
 C5B, C6B
 with sigma for 1-2 distances of 0.01 and sigma for 1-3 distances of 0.01
 C6B, C7B
 with sigma for 1-2 distances of 0.01 and sigma for 1-3 distances of 0.01
 C7B, C8B
 with sigma for 1-2 distances of 0.01 and sigma for 1-3 distances of 0.01
 C8B, C1B
 with sigma for 1-2 distances of 0.01 and sigma for 1-3 distances of 0.01
5. Uiso/Uaniso restraints and constraints
C5 \\sim C4 \\sim C3 \\sim C2 \\sim C1 \\sim C6 \\sim C7 \\sim C8: within 1.7A
with sigma of 0.04 and sigma for terminal atoms of 0.08
C4B \\sim C5B \\sim C6B \\sim C7B \\sim C8B \\sim C3B \\sim C2B \\sim C1B:
within 1.7A with sigma of 0.04 and sigma for terminal atoms of 0.08
C1 \\sim C2: within 1.7A with sigma of 0.04 and sigma for terminal atoms of 0.08
C2 \\sim C3: within 1.7A with sigma of 0.04 and sigma for terminal atoms of 0.08
C3 \\sim C4: within 1.7A with sigma of 0.04 and sigma for terminal atoms of 0.08
C4 \\sim C5: within 1.7A with sigma of 0.04 and sigma for terminal atoms of 0.08
C5 \\sim C6: within 1.7A with sigma of 0.04 and sigma for terminal atoms of 0.08
C6 \\sim C7: within 1.7A with sigma of 0.04 and sigma for terminal atoms of 0.08
C7 \\sim C8: within 1.7A with sigma of 0.04 and sigma for terminal atoms of 0.08
C8 \\sim C1: within 1.7A with sigma of 0.04 and sigma for terminal atoms of 0.08
C1B \\sim C2B: within 1.7A with sigma of 0.04 and sigma for terminal atoms of
0.08
C2B \\sim C3B: within 1.7A with sigma of 0.04 and sigma for terminal atoms of
0.08
C3B \\sim C4B: within 1.7A with sigma of 0.04 and sigma for terminal atoms of
0.08
C4B \\sim C5B: within 1.7A with sigma of 0.04 and sigma for terminal atoms of
0.08
C5B \\sim C6B: within 1.7A with sigma of 0.04 and sigma for terminal atoms of
0.08
C6B \\sim C7B: within 1.7A with sigma of 0.04 and sigma for terminal atoms of
0.08
C7B \\sim C8B: within 1.7A with sigma of 0.04 and sigma for terminal atoms of
0.08
C8B \\sim C1B: within 1.7A with sigma of 0.04 and sigma for terminal atoms of
0.08
Uanis(C16) \\sim Ueq, Uanis(C15) \\sim Ueq, Uanis(C17) \\sim Ueq, Uanis(C18)
\\sim Ueq, Uanis(C20) \\sim Ueq, Uanis(C19) \\sim Ueq: with sigma of 0.01 and
sigma for terminal atoms of 0.01
Uanis(C4B) \\sim Ueq, Uanis(C5B) \\sim Ueq, Uanis(C6B) \\sim Ueq, Uanis(C7B)
\\sim Ueq, Uanis(C8B) \\sim Ueq, Uanis(C3B) \\sim Ueq, Uanis(C2B) \\sim Ueq,
Uanis(C1B) \\sim Ueq: with sigma of 0.02 and sigma for terminal atoms of 0.02
Uanis(C5) \\sim Ueq, Uanis(C4) \\sim Ueq, Uanis(C3) \\sim Ueq, Uanis(C2) \\sim
Ueq, Uanis(C1) \\sim Ueq, Uanis(C6) \\sim Ueq, Uanis(C7) \\sim Ueq, Uanis(C8)
\\sim Ueq: with sigma of 0.02 and sigma for terminal atoms of 0.02
6. Others
 Sof(C6B)=Sof(H6B)=Sof(C7B)=Sof(H7B)=Sof(C3B)=Sof(H3B)=Sof(C2B)=Sof(H2B)=
 Sof(C4B)=Sof(H4B)=Sof(C5B)=Sof(H5B)=Sof(C8B)=Sof(H8B)=Sof(C1B)=Sof(H1B)=1-
 FVAR(1)
 Sof(C6)=Sof(H6)=Sof(C7)=Sof(H7)=Sof(C1)=Sof(H1)=Sof(C3)=Sof(H3)=Sof(C4)=
 Sof(H4)=Sof(C2)=Sof(H2)=Sof(C8)=Sof(H8)=Sof(C5)=Sof(H5)=FVAR(1)
7.a Aromatic/amide H refined with riding coordinates:
 C6(H6), C7(H7), C1(H1), C3(H3), C4(H4), C2(H2), C8(H8), C5(H5), C6B(H6B),
 C7B(H7B), C3B(H3B), C2B(H2B), C4B(H4B), C5B(H5B), C8B(H8B), C1B(H1B)
7.b Idealised Me refined as rotating group:
 C20(H20A,H20B,H20C), C15(H15A,H15B,H15C), C18(H18A,H18B,H18C), C14(H14A,H14B,
 H14C), C13(H13A,H13B,H13C), C16(H16A,H16B,H16C), C17(H17A,H17B,H17C), C19(H19A,
 H19B,H19C)
;
_olex2_submission_special_instructions 'No special instructions were received'
_oxdiff_exptl_absorpt_empirical_details
;
Empirical correction (ABSPACK) includes:
- Absorption correction using spherical harmonics
- Frame scaling
- Detector area scaling
;
_oxdiff_exptl_absorpt_empirical_full_max 1.276
_oxdiff_exptl_absorpt_empirical_full_min 0.813

loop_
_space_group_symop_operation_xyz
'x, y, z'
'-x, y+1/2, -z+1/2'
'-x, -y, -z'
'x, -y-1/2, z-1/2'

loop_
_atom_site_label
_atom_site_type_symbol
_atom_site_fract_x
_atom_site_fract_y
_atom_site_fract_z
_atom_site_U_iso_or_equiv
_atom_site_adp_type
_atom_site_occupancy
_atom_site_site_symmetry_order
_atom_site_calc_flag
_atom_site_refinement_flags_posn
_atom_site_refinement_flags_adp
_atom_site_refinement_flags_occupancy
_atom_site_disorder_assembly
_atom_site_disorder_group
Y1 Y 0.31631(2) 0.44874(2) 0.18953(2) 0.02797(6) Uani 1 1 d . . . . .
P1 P 0.16725(3) 0.60342(5) 0.19064(4) 0.02603(11) Uani 1 1 d . . . . .
Si2 Si 0.28500(4) 0.79220(5) 0.08732(4) 0.03226(14) Uani 1 1 d . . . . .
Si1 Si 0.06257(4) 0.35121(6) 0.20138(5) 0.03812(16) Uani 1 1 d . . . . .
C12 C 0.23390(12) 0.63597(18) 0.09722(13) 0.0241(4) Uani 1 1 d . . . . .
C20 C 0.2941(3) 0.8629(3) 0.2064(2) 0.0732(10) Uani 1 1 d . U . . .
H20A H 0.2351 0.8731 0.2277 0.110 Uiso 1 1 calc GR . . . .
H20B H 0.3226 0.9436 0.2039 0.110 Uiso 1 1 calc GR . . . .
H20C H 0.3293 0.8095 0.2507 0.110 Uiso 1 1 calc GR . . . .
C15 C -0.04712(17) 0.3659(3) 0.1328(2) 0.0702(9) Uani 1 1 d . U . . .
H15A H -0.0639 0.4530 0.1283 0.105 Uiso 1 1 calc GR . . . .
H15B H -0.0912 0.3201 0.1648 0.105 Uiso 1 1 calc GR . . . .
H15C H -0.0439 0.3323 0.0692 0.105 Uiso 1 1 calc GR . . . .
C9 C 0.14194(12) 0.45430(19) 0.14549(14) 0.0273(4) Uani 1 1 d . . . . .
C18 C 0.2118(2) 0.8888(3) 0.0051(2) 0.0666(9) Uani 1 1 d . U . . .
H18A H 0.2092 0.8538 -0.0586 0.100 Uiso 1 1 calc GR . . . .
H18B H 0.2352 0.9728 0.0043 0.100 Uiso 1 1 calc GR . . . .
H18C H 0.1524 0.8905 0.0265 0.100 Uiso 1 1 calc GR . . . .
C11 C 0.23110(13) 0.53744(19) 0.03217(14) 0.0276(4) Uani 1 1 d . . . . .
C14 C 0.27559(17) 0.5384(2) -0.05885(16) 0.0439(6) Uani 1 1 d . . . . .
H14A H 0.3057 0.6174 -0.0651 0.066 Uiso 1 1 calc GR . . . .
H14B H 0.2312 0.5272 -0.1125 0.066 Uiso 1 1 calc GR . . . .
H14C H 0.3187 0.4713 -0.0578 0.066 Uiso 1 1 calc GR . . . .
C10 C 0.17935(14) 0.43632(19) 0.05872(15) 0.0304(4) Uani 1 1 d . . . . .
C13 C 0.16339(19) 0.3230(2) -0.00282(19) 0.0513(7) Uani 1 1 d . . . . .
H13A H 0.2153 0.3073 -0.0371 0.077 Uiso 1 1 calc GR . . . .
H13B H 0.1119 0.3366 -0.0481 0.077 Uiso 1 1 calc GR . . . .
H13C H 0.1527 0.2518 0.0370 0.077 Uiso 1 1 calc GR . . . .
C16 C 0.05535(19) 0.4030(3) 0.32537(19) 0.0540(7) Uani 1 1 d . U . . .
H16A H 0.0418 0.4912 0.3260 0.081 Uiso 1 1 calc GR . . . .
H16B H 0.1118 0.3879 0.3624 0.081 Uiso 1 1 calc GR . . . .
H16C H 0.0087 0.3570 0.3530 0.081 Uiso 1 1 calc GR . . . .
C17 C 0.0974(2) 0.1860(3) 0.2069(3) 0.0679(9) Uani 1 1 d . U . . .
H17A H 0.0608 0.1405 0.2483 0.102 Uiso 1 1 calc GR . . . .
H17B H 0.1593 0.1805 0.2320 0.102 Uiso 1 1 calc GR . . . .
H17C H 0.0903 0.1503 0.1434 0.102 Uiso 1 1 calc GR . . . .
C19 C 0.39717(17) 0.7880(3) 0.0446(2) 0.0577(7) Uani 1 1 d . U . . .
H19A H 0.4329 0.7253 0.0798 0.087 Uiso 1 1 calc GR . . . .
H19B H 0.4253 0.8687 0.0544 0.087 Uiso 1 1 calc GR . . . .
H19C H 0.3923 0.7677 -0.0229 0.087 Uiso 1 1 calc GR . . . .
C6 C 0.4804(12) 0.4922(17) 0.1805(18) 0.047(4) Uani 0.315(18) 1 d D U P A 1
H6 H 0.5168 0.5526 0.1552 0.056 Uiso 0.315(18) 1 calc R . P A 1
C7 C 0.4590(11) 0.5196(15) 0.2721(18) 0.050(4) Uani 0.315(18) 1 d D U P A 1
H7 H 0.4846 0.5954 0.2937 0.060 Uiso 0.315(18) 1 calc R . P A 1
C1 C 0.3627(14) 0.357(2) 0.3467(11) 0.047(4) Uani 0.315(18) 1 d D U P A 1
H1 H 0.3389 0.3479 0.4058 0.056 Uiso 0.315(18) 1 calc R . P A 1
C3 C 0.3616(13) 0.2308(17) 0.1933(15) 0.042(4) Uani 0.315(18) 1 d D U P A 1
H3 H 0.3357 0.1553 0.1715 0.051 Uiso 0.315(18) 1 calc R . P A 1
C4 C 0.4100(14) 0.2864(19) 0.1258(14) 0.042(4) Uani 0.315(18) 1 d D U P A 1
H4 H 0.4091 0.2382 0.0700 0.050 Uiso 0.315(18) 1 calc R . P A 1
C2 C 0.3422(13) 0.259(2) 0.2852(14) 0.043(4) Uani 0.315(18) 1 d D U P A 1
H2 H 0.3073 0.1979 0.3117 0.052 Uiso 0.315(18) 1 calc R . P A 1
C8 C 0.4103(13) 0.467(2) 0.3406(13) 0.052(4) Uani 0.315(18) 1 d D U P A 1
H8 H 0.4096 0.5161 0.3956 0.062 Uiso 0.315(18) 1 calc R . P A 1
C5 C 0.4592(14) 0.394(2) 0.1186(15) 0.046(4) Uani 0.315(18) 1 d D U P A 1
H5 H 0.4832 0.4025 0.0595 0.055 Uiso 0.315(18) 1 calc R . P A 1
C6B C 0.4752(5) 0.5098(8) 0.2169(8) 0.044(2) Uani 0.685(18) 1 d D U P A 2
H6B H 0.5092 0.5811 0.2067 0.053 Uiso 0.685(18) 1 calc R . P A 2
C7B C 0.4437(6) 0.5094(7) 0.3073(7) 0.0423(18) Uani 0.685(18) 1 d D U P A 2
H7B H 0.4604 0.5806 0.3435 0.051 Uiso 0.685(18) 1 calc R . P A 2
C3B C 0.3761(6) 0.2352(9) 0.1626(9) 0.053(2) Uani 0.685(18) 1 d D U P A 2
H3B H 0.3579 0.1650 0.1260 0.064 Uiso 0.685(18) 1 calc R . P A 2
C2B C 0.3460(6) 0.2340(7) 0.2535(9) 0.053(2) Uani 0.685(18) 1 d D U P A 2
H2B H 0.3121 0.1625 0.2635 0.063 Uiso 0.685(18) 1 calc R . P A 2
C4B C 0.4273(7) 0.3179(12) 0.1143(7) 0.054(2) Uani 0.685(18) 1 d D U P A 2
H4B H 0.4356 0.2917 0.0520 0.065 Uiso 0.685(18) 1 calc R . P A 2
C5B C 0.4686(5) 0.4306(11) 0.1381(7) 0.048(2) Uani 0.685(18) 1 d D U P A 2
H5B H 0.5001 0.4612 0.0884 0.057 Uiso 0.685(18) 1 calc R . P A 2
C8B C 0.3929(5) 0.4258(10) 0.3550(5) 0.0453(18) Uani 0.685(18) 1 d D U P A 2
H8B H 0.3831 0.4532 0.4167 0.054 Uiso 0.685(18) 1 calc R . P A 2
C1B C 0.3533(5) 0.3113(10) 0.3330(7) 0.049(2) Uani 0.685(18) 1 d D U P A 2
H1B H 0.3246 0.2783 0.3840 0.059 Uiso 0.685(18) 1 calc R . P A 2

loop_
_atom_site_aniso_label
_atom_site_aniso_U_11
_atom_site_aniso_U_22
_atom_site_aniso_U_33
_atom_site_aniso_U_23
_atom_site_aniso_U_13
_atom_site_aniso_U_12
Y1 0.02021(9) 0.02698(10) 0.03634(11) 0.00179(9) 0.00042(7) 0.00342(8)
P1 0.0253(3) 0.0248(3) 0.0291(3) 0.0000(2) 0.0083(2) 0.0037(2)
Si2 0.0383(3) 0.0260(3) 0.0330(3) 0.0021(2) 0.0059(3) -0.0051(2)
Si1 0.0244(3) 0.0399(4) 0.0495(4) 0.0115(3) 0.0009(3) -0.0075(2)
C12 0.0230(9) 0.0267(10) 0.0225(9) 0.0016(8) 0.0019(7) 0.0008(8)
C20 0.115(3) 0.0515(18) 0.0561(18) -0.0200(14) 0.0250(18) -0.0407(18)
C15 0.0344(14) 0.096(2) 0.078(2) 0.0210(18) -0.0082(14) -0.0239(15)
C9 0.0210(9) 0.0291(10) 0.0314(10) 0.0030(9) 0.0003(8) -0.0003(8)
C18 0.0607(18) 0.0460(16) 0.091(2) 0.0299(16) -0.0016(16) 0.0004(14)
C11 0.0266(10) 0.0341(11) 0.0217(9) -0.0020(8) 0.0001(7) -0.0013(8)
C14 0.0509(14) 0.0531(15) 0.0287(12) -0.0080(11) 0.0097(10) -0.0079(12)
C10 0.0297(10) 0.0298(11) 0.0304(11) -0.0058(9) -0.0040(8) -0.0053(8)
C13 0.0653(18) 0.0443(15) 0.0439(15) -0.0166(12) 0.0032(13) -0.0170(13)
C16 0.0530(16) 0.0569(16) 0.0541(16) 0.0217(13) 0.0160(13) 0.0019(13)
C17 0.069(2) 0.0383(15) 0.097(2) 0.0091(15) 0.0135(17) -0.0158(14)
C19 0.0430(15) 0.0544(17) 0.077(2) 0.0109(15) 0.0140(14) -0.0126(12)
C6 0.027(5) 0.046(6) 0.067(11) 0.008(7) 0.010(8) 0.001(5)
C7 0.032(7) 0.059(6) 0.057(11) -0.004(8) -0.011(8) -0.015(4)
C1 0.055(8) 0.056(11) 0.030(5) 0.013(6) 0.006(5) 0.006(7)
C3 0.050(8) 0.029(5) 0.049(9) 0.011(6) 0.010(7) 0.014(4)
C4 0.043(9) 0.031(7) 0.053(7) 0.007(5) 0.015(5) 0.017(5)
C2 0.046(6) 0.051(10) 0.032(7) 0.022(6) 0.000(6) -0.006(7)
C8 0.056(10) 0.059(10) 0.038(7) -0.004(7) -0.012(6) -0.001(7)
C5 0.043(9) 0.044(8) 0.052(8) 0.008(6) 0.017(6) 0.016(6)
C6B 0.021(3) 0.061(4) 0.048(5) 0.014(3) -0.001(3) -0.007(2)
C7B 0.034(4) 0.051(3) 0.039(4) 0.002(3) -0.009(3) -0.001(2)
C3B 0.051(4) 0.036(3) 0.073(6) -0.010(4) 0.004(4) 0.018(3)
C2B 0.048(3) 0.031(3) 0.078(7) 0.016(4) -0.001(5) 0.004(2)
C4B 0.039(4) 0.064(7) 0.060(4) -0.005(4) 0.012(3) 0.020(4)
C5B 0.023(2) 0.072(6) 0.050(4) 0.009(4) 0.012(2) 0.003(3)
C8B 0.038(3) 0.058(5) 0.040(3) 0.014(3) 0.001(2) 0.005(3)
C1B 0.038(3) 0.053(5) 0.055(4) 0.023(4) -0.002(3) 0.001(3)

loop_
_atom_type_symbol
_atom_type_description
_atom_type_scat_dispersion_real
_atom_type_scat_dispersion_imag
_atom_type_scat_source
C C 0.0033 0.0016 'International Tables Vol C Tables 4.2.6.8 and 6.1.1.4'
H H 0.0000 0.0000 'International Tables Vol C Tables 4.2.6.8 and 6.1.1.4'
P P 0.1023 0.0942 'International Tables Vol C Tables 4.2.6.8 and 6.1.1.4'
Si Si 0.0817 0.0704 'International Tables Vol C Tables 4.2.6.8 and 6.1.1.4'
Y Y -2.7962 3.5667 'International Tables Vol C Tables 4.2.6.8 and 6.1.1.4'

loop_
_geom_angle_atom_site_label_1
_geom_angle_atom_site_label_2
_geom_angle_atom_site_label_3
_geom_angle
C12 Y1 P1 37.63(4)
C12 Y1 C9 56.96(6)
C9 Y1 P1 37.44(5)
C11 Y1 P1 57.23(4)
C11 Y1 C12 30.70(6)
C11 Y1 C9 52.89(6)
C11 Y1 C10 30.93(6)
C10 Y1 P1 57.04(5)
C10 Y1 C12 52.63(6)
C10 Y1 C9 30.77(6)
C12 P1 Y1 66.45(6)
C9 P1 Y1 66.65(6)
C9 P1 C12 91.79(9)
C20 Si2 C12 107.64(11)
C20 Si2 C18 109.30(17)
C20 Si2 C19 108.24(16)
C18 Si2 C12 109.05(12)
C18 Si2 C19 108.91(14)
C19 Si2 C12 113.63(11)
C15 Si1 C9 108.02(12)
C15 Si1 C17 109.97(16)
C16 Si1 C15 110.02(15)
C16 Si1 C9 108.43(11)
C16 Si1 C17 106.87(14)
C17 Si1 C9 113.50(12)
P1 C12 Y1 75.92(7)
P1 C12 Si2 120.29(11)
Si2 C12 Y1 123.01(9)
C11 C12 Y1 74.36(11)
C11 C12 P1 110.67(14)
C11 C12 Si2 128.58(15)
P1 C9 Y1 75.91(7)
P1 C9 Si1 121.29(11)
Si1 C9 Y1 123.51(9)
C10 C9 Y1 74.44(11)
C10 C9 P1 110.46(15)
C10 C9 Si1 127.68(16)
C12 C11 Y1 74.94(11)
C12 C11 C14 124.40(19)
C12 C11 C10 113.30(18)
C14 C11 Y1 119.89(15)
C10 C11 Y1 74.81(11)
C10 C11 C14 122.27(19)
C9 C10 Y1 74.78(11)
C9 C10 C11 113.61(18)
C9 C10 C13 123.9(2)
C11 C10 Y1 74.26(11)
C11 C10 C13 122.5(2)
C13 C10 Y1 121.14(16)
C5 C6 C7 133.2(17)
C8 C7 C6 137.8(14)
C2 C1 C8 134.2(14)
C4 C3 C2 135.6(17)
C5 C4 C3 137.0(19)
C1 C2 C3 134.3(15)
C1 C8 C7 134.7(14)
C4 C5 C6 133.2(19)
C5B C6B C7B 135.8(6)
C8B C7B C6B 133.5(6)
C4B C3B C2B 133.9(8)
C1B C2B C3B 136.4(7)
C5B C4B C3B 134.0(8)
C4B C5B C6B 136.2(7)
C1B C8B C7B 135.1(6)
C2B C1B C8B 135.2(7)

loop_
_geom_bond_atom_site_label_1
_geom_bond_atom_site_label_2
_geom_bond_distance
Y1 P1 2.8260(5)
Y1 C12 2.6710(19)
Y1 C9 2.6750(19)
Y1 C11 2.664(2)
Y1 C10 2.671(2)
P1 C12 1.7787(19)
P1 C9 1.771(2)
Si2 C12 1.877(2)
Si2 C20 1.853(3)
Si2 C18 1.864(3)
Si2 C19 1.866(3)
Si1 C15 1.864(3)
Si1 C9 1.876(2)
Si1 C16 1.863(3)
Si1 C17 1.870(3)
C12 C11 1.412(3)
C9 C10 1.418(3)
C11 C14 1.514(3)
C11 C10 1.422(3)
C10 C13 1.516(3)
C6 C7 1.404(9)
C6 C5 1.401(10)
C7 C8 1.400(10)
C1 C2 1.396(9)
C1 C8 1.397(10)
C3 C4 1.399(10)
C3 C2 1.400(10)
C4 C5 1.397(10)
C6B C7B 1.411(6)
C6B C5B 1.409(7)
C7B C8B 1.407(6)
C3B C2B 1.409(7)
C3B C4B 1.408(7)
C2B C1B 1.404(7)
C4B C5B 1.403(7)
C8B C1B 1.405(6)

loop_
_cod_changelog_entry_id
_cod_changelog_entry_author
_cod_changelog_entry_date
_cod_changelog_entry_text
1 'Vaitkus, Antanas' 2022-06-29T12:40:00+03:00
;
 Removed the '_chemical_name_systematic' data item that had an incorrect value.
;
